data_7155774
loop_
_publ_author_name
'Li, Jianjun'
'Fu, Yiwei'
'Qin, Cong'
'Yu, Yang'
'Li, Hao'
'Wang, Wei'

_publ_section_title
;
 Asymmetric Synthesis of Isoquinolinonaphthyridines Catalyzed by a Chiral
 Br\/onsted Acid
;
_journal_name_full 'Org. Biomol. Chem.'
_journal_paper_doi 10.1039/C7OB01527E
_journal_year 2017
_chemical_formula_moiety 'C22 H21 Br N2 O2'
_chemical_formula_sum 'C22 H21 Br N2 O2'
_chemical_formula_weight 425.32
_space_group_crystal_system triclinic
_space_group_IT_number 2
_space_group_name_Hall '-P 1'
_space_group_name_H-M_alt 'P -1'
_symmetry_space_group_name_Hall '-P 1'
_symmetry_space_group_name_H-M 'P -1'
_atom_sites_solution_hydrogens geom
_audit_creation_method SHELXL-2014/7
_audit_update_record
;
2016-11-05 deposited with the CCDC.
2017-07-17 downloaded from the CCDC.
;
_cell_angle_alpha 66.936(2)
_cell_angle_beta 86.111(2)
_cell_angle_gamma 76.562(2)
_cell_formula_units_Z 2
_cell_length_a 9.1340(3)
_cell_length_b 10.0111(4)
_cell_length_c 11.6697(4)
_cell_measurement_reflns_used 9629
_cell_measurement_temperature 301(2)
_cell_measurement_theta_max 68.11
_cell_measurement_theta_min 4.12
_cell_volume 954.60(6)
_computing_structure_refinement 'SHELXL-2014/7 (Sheldrick, 2014)'
_diffrn_ambient_temperature 301(2)
_diffrn_measured_fraction_theta_full 0.984
_diffrn_measured_fraction_theta_max 0.982
_diffrn_measurement_device_type 'Bruker APEX-II CCD'
_diffrn_measurement_method '\f and \w scans'
_diffrn_radiation_type CuK\a
_diffrn_radiation_wavelength 1.54178
_diffrn_reflns_av_R_equivalents 0.0433
_diffrn_reflns_av_unetI/netI 0.0287
_diffrn_reflns_Laue_measured_fraction_full 0.984
_diffrn_reflns_Laue_measured_fraction_max 0.982
_diffrn_reflns_limit_h_max 11
_diffrn_reflns_limit_h_min -10
_diffrn_reflns_limit_k_max 12
_diffrn_reflns_limit_k_min -12
_diffrn_reflns_limit_l_max 13
_diffrn_reflns_limit_l_min -14
_diffrn_reflns_number 20485
_diffrn_reflns_point_group_measured_fraction_full 0.984
_diffrn_reflns_point_group_measured_fraction_max 0.982
_diffrn_reflns_theta_full 67.679
_diffrn_reflns_theta_max 68.291
_diffrn_reflns_theta_min 4.119
_exptl_absorpt_coefficient_mu 3.089
_exptl_crystal_colour colorless
_exptl_crystal_density_diffrn 1.480
_exptl_crystal_description block
_exptl_crystal_F_000 436
_exptl_crystal_size_max 0.200
_exptl_crystal_size_mid 0.200
_exptl_crystal_size_min 0.200
_refine_diff_density_max 0.687
_refine_diff_density_min -0.661
_refine_diff_density_rms 0.058
_refine_ls_extinction_method none
_refine_ls_goodness_of_fit_ref 1.006
_refine_ls_hydrogen_treatment constr
_refine_ls_matrix_type full
_refine_ls_number_parameters 246
_refine_ls_number_reflns 3426
_refine_ls_number_restraints 0
_refine_ls_restrained_S_all 1.006
_refine_ls_R_factor_all 0.0638
_refine_ls_R_factor_gt 0.0451
_refine_ls_shift/su_max 0.000
_refine_ls_shift/su_mean 0.000
_refine_ls_structure_factor_coef Fsqd
_refine_ls_weighting_details 'w=1/[\s^2^(Fo^2^)+(0.0598P)^2^+0.8683P] where P=(Fo^2^+2Fc^2^)/3'
_refine_ls_weighting_scheme calc
_refine_ls_wR_factor_gt 0.1112
_refine_ls_wR_factor_ref 0.1247
_reflns_Friedel_coverage 0.000
_reflns_number_gt 2646
_reflns_number_total 3426
_reflns_threshold_expression 'I > 2\s(I)'
_cod_data_source_file c7ob01527e2.cif
_cod_data_source_block t_0m_a
_cod_database_code 7155774
_shelx_shelxl_version_number 2014/7
_shelx_space_group_comment
;
The symmetry employed for this shelxl refinement is uniquely defined
by the following loop, which should always be used as a source of
symmetry information in preference to the above space-group names.
They are only intended as comments.
;
_shelx_estimated_absorpt_t_min 0.577
_shelx_estimated_absorpt_t_max 0.577

loop_
_space_group_symop_operation_xyz
'x, y, z'
'-x, -y, -z'

loop_
_atom_site_label
_atom_site_type_symbol
_atom_site_fract_x
_atom_site_fract_y
_atom_site_fract_z
_atom_site_U_iso_or_equiv
_atom_site_adp_type
_atom_site_occupancy
_atom_site_site_symmetry_order
_atom_site_calc_flag
_atom_site_refinement_flags_posn
_atom_site_refinement_flags_adp
Br1 Br 0.24446(6) 0.96155(5) -0.33812(4) 0.0803(2) Uani 1 1 d . .
C1 C 0.3076(4) 0.9191(4) -0.1730(3) 0.0563(8) Uani 1 1 d . .
N1 N 0.4325(3) 0.8326(3) 0.1879(2) 0.0467(6) Uani 1 1 d . .
O1 O 0.8605(3) 0.4627(3) 0.9303(2) 0.0637(7) Uani 1 1 d . .
O2 O 0.7534(3) 0.7346(2) 0.7780(2) 0.0628(7) Uani 1 1 d . .
C2 C 0.4154(4) 0.7944(4) -0.1134(3) 0.0556(8) Uani 1 1 d . .
H2 H 0.4584 0.7312 -0.1535 0.067 Uiso 1 1 calc R U
N2 N 0.7340(3) 0.4460(3) 0.4003(2) 0.0443(6) Uani 1 1 d . .
C6 C 0.2403(4) 1.0167(4) -0.1158(4) 0.0589(9) Uani 1 1 d . .
H6 H 0.1668 1.1011 -0.1584 0.071 Uiso 1 1 calc R U
C5 C 0.2833(4) 0.9870(4) 0.0026(3) 0.0581(9) Uani 1 1 d . .
H5 H 0.2393 1.0523 0.0405 0.070 Uiso 1 1 calc R U
C4 C 0.3938(4) 0.8584(3) 0.0689(3) 0.0459(7) Uani 1 1 d . .
C3 C 0.4614(4) 0.7618(3) 0.0089(3) 0.0471(7) Uani 1 1 d . .
C7 C 0.5742(4) 0.6368(4) 0.0765(3) 0.0511(8) Uani 1 1 d . .
H7 H 0.6227 0.5715 0.0398 0.061 Uiso 1 1 calc R U
C8 C 0.6122(4) 0.6114(3) 0.1947(3) 0.0449(7) Uani 1 1 d . .
C9 C 0.5367(3) 0.7125(3) 0.2487(3) 0.0428(7) Uani 1 1 d . .
C10 C 0.5749(3) 0.6849(3) 0.3798(3) 0.0450(7) Uani 1 1 d . .
H10A H 0.4976 0.6433 0.4339 0.054 Uiso 1 1 calc R U
H10B H 0.5745 0.7793 0.3851 0.054 Uiso 1 1 calc R U
C11 C 0.7281(3) 0.5792(3) 0.4268(3) 0.0434(7) Uani 1 1 d . .
H11 H 0.8061 0.6286 0.3787 0.052 Uiso 1 1 calc R U
C12 C 0.7376(4) 0.4826(4) 0.2670(3) 0.0528(8) Uani 1 1 d . .
H12A H 0.7311 0.3957 0.2517 0.063 Uiso 1 1 calc R U
H12B H 0.8335 0.5069 0.2365 0.063 Uiso 1 1 calc R U
C13 C 0.8657(4) 0.3277(4) 0.4611(3) 0.0527(8) Uani 1 1 d . .
H13A H 0.9562 0.3664 0.4387 0.063 Uiso 1 1 calc R U
H13B H 0.8747 0.2470 0.4329 0.063 Uiso 1 1 calc R U
C14 C 0.8501(4) 0.2702(3) 0.5999(3) 0.0519(8) Uani 1 1 d . .
H14A H 0.9423 0.1999 0.6397 0.062 Uiso 1 1 calc R U
H14B H 0.7687 0.2181 0.6231 0.062 Uiso 1 1 calc R U
C15 C 0.8184(3) 0.3963(3) 0.6449(3) 0.0442(7) Uani 1 1 d . .
C16 C 0.7585(3) 0.5407(3) 0.5633(3) 0.0414(7) Uani 1 1 d . .
C17 C 0.7342(3) 0.6551(3) 0.6081(3) 0.0453(7) Uani 1 1 d . .
H17 H 0.6932 0.7523 0.5545 0.054 Uiso 1 1 calc R U
C18 C 0.7694(4) 0.6273(3) 0.7292(3) 0.0479(7) Uani 1 1 d . .
C19 C 0.8279(4) 0.4811(4) 0.8118(3) 0.0475(7) Uani 1 1 d . .
C20 C 0.8512(4) 0.3684(3) 0.7680(3) 0.0482(7) Uani 1 1 d . .
H20 H 0.8899 0.2709 0.8224 0.058 Uiso 1 1 calc R U
C21 C 0.9528(5) 0.3242(4) 1.0080(4) 0.0659(10) Uani 1 1 d . .
H21A H 0.9015 0.2457 1.0226 0.099 Uiso 1 1 calc R U
H21B H 0.9730 0.3284 1.0860 0.099 Uiso 1 1 calc R U
H21C H 1.0459 0.3053 0.9677 0.099 Uiso 1 1 calc R U
C22 C 0.7212(6) 0.8844(4) 0.6934(4) 0.0802(13) Uani 1 1 d . .
H22A H 0.8006 0.9010 0.6348 0.120 Uiso 1 1 calc R U
H22B H 0.7132 0.9484 0.7381 0.120 Uiso 1 1 calc R U
H22C H 0.6277 0.9061 0.6498 0.120 Uiso 1 1 calc R U

loop_
_atom_site_aniso_label
_atom_site_aniso_U_11
_atom_site_aniso_U_22
_atom_site_aniso_U_33
_atom_site_aniso_U_23
_atom_site_aniso_U_13
_atom_site_aniso_U_12
Br1 0.1109(4) 0.0664(3) 0.0597(3) -0.0193(2) -0.0249(2) -0.0143(2)
C1 0.068(2) 0.0503(19) 0.049(2) -0.0130(16) -0.0079(17) -0.0178(17)
N1 0.0500(15) 0.0390(13) 0.0496(16) -0.0184(12) 0.0001(12) -0.0049(11)
O1 0.0821(17) 0.0560(14) 0.0503(14) -0.0239(11) -0.0108(12) -0.0011(12)
O2 0.0900(18) 0.0478(13) 0.0538(15) -0.0285(11) -0.0054(13) -0.0037(12)
C2 0.064(2) 0.0518(19) 0.054(2) -0.0220(16) -0.0003(17) -0.0154(17)
N2 0.0439(14) 0.0394(13) 0.0526(16) -0.0250(12) -0.0029(12) -0.0012(11)
C6 0.062(2) 0.0497(19) 0.057(2) -0.0155(16) -0.0119(18) -0.0033(16)
C5 0.063(2) 0.0456(18) 0.062(2) -0.0216(16) -0.0052(18) -0.0012(16)
C4 0.0487(18) 0.0407(16) 0.0500(19) -0.0178(14) 0.0032(15) -0.0133(13)
C3 0.0512(18) 0.0450(17) 0.0462(18) -0.0181(14) 0.0021(15) -0.0124(14)
C7 0.055(2) 0.0476(18) 0.055(2) -0.0271(16) 0.0025(16) -0.0053(15)
C8 0.0473(17) 0.0404(15) 0.0493(19) -0.0215(14) 0.0017(14) -0.0072(13)
C9 0.0426(16) 0.0377(15) 0.0514(18) -0.0208(14) 0.0038(14) -0.0099(13)
C10 0.0473(18) 0.0395(15) 0.0493(19) -0.0220(14) -0.0020(14) -0.0019(13)
C11 0.0425(17) 0.0396(15) 0.0525(19) -0.0225(14) 0.0039(14) -0.0097(13)
C12 0.055(2) 0.0508(18) 0.055(2) -0.0295(16) -0.0005(16) -0.0006(15)
C13 0.0442(18) 0.0495(18) 0.069(2) -0.0341(17) -0.0045(16) 0.0019(14)
C14 0.0522(19) 0.0397(16) 0.063(2) -0.0240(15) -0.0119(16) 0.0016(14)
C15 0.0399(16) 0.0408(16) 0.0536(19) -0.0212(14) -0.0032(14) -0.0059(13)
C16 0.0374(15) 0.0412(15) 0.0484(18) -0.0203(14) -0.0002(13) -0.0085(12)
C17 0.0480(18) 0.0384(15) 0.0495(19) -0.0188(14) -0.0013(14) -0.0057(13)
C18 0.0479(18) 0.0465(17) 0.054(2) -0.0265(15) 0.0043(15) -0.0083(14)
C19 0.0460(18) 0.0510(18) 0.0481(19) -0.0231(15) -0.0006(15) -0.0084(14)
C20 0.0471(18) 0.0409(16) 0.053(2) -0.0162(14) -0.0039(15) -0.0045(13)
C21 0.083(3) 0.055(2) 0.054(2) -0.0137(17) -0.0116(19) -0.0120(19)
C22 0.133(4) 0.047(2) 0.068(3) -0.0330(19) 0.000(3) -0.012(2)

loop_
_atom_type_symbol
_atom_type_description
_atom_type_scat_dispersion_real
_atom_type_scat_dispersion_imag
_atom_type_scat_source
C C 0.0181 0.0091 'International Tables Vol C Tables 4.2.6.8 and 6.1.1.4'
H H 0.0000 0.0000 'International Tables Vol C Tables 4.2.6.8 and 6.1.1.4'
Br Br -0.6763 1.2805 'International Tables Vol C Tables 4.2.6.8 and 6.1.1.4'
N N 0.0311 0.0180 'International Tables Vol C Tables 4.2.6.8 and 6.1.1.4'
O O 0.0492 0.0322 'International Tables Vol C Tables 4.2.6.8 and 6.1.1.4'

loop_
_geom_angle_atom_site_label_1
_geom_angle_atom_site_label_2
_geom_angle_atom_site_label_3
_geom_angle
C2 C1 C6 121.8(3)
C2 C1 Br1 119.4(3)
C6 C1 Br1 118.8(3)
C9 N1 C4 118.3(3)
C19 O1 C21 117.8(3)
C18 O2 C22 117.1(3)
C1 C2 C3 119.6(3)
C1 C2 H2 120.2
C3 C2 H2 120.2
C12 N2 C13 109.4(2)
C12 N2 C11 110.6(2)
C13 N2 C11 111.4(2)
C5 C6 C1 119.4(3)
C5 C6 H6 120.3
C1 C6 H6 120.3
C6 C5 C4 121.0(3)
C6 C5 H5 119.5
C4 C5 H5 119.5
N1 C4 C5 118.9(3)
N1 C4 C3 122.4(3)
C5 C4 C3 118.6(3)
C2 C3 C7 123.3(3)
C2 C3 C4 119.5(3)
C7 C3 C4 117.2(3)
C8 C7 C3 120.2(3)
C8 C7 H7 119.9
C3 C7 H7 119.9
C7 C8 C9 118.9(3)
C7 C8 C12 121.3(3)
C9 C8 C12 119.7(3)
N1 C9 C8 122.9(3)
N1 C9 C10 117.3(3)
C8 C9 C10 119.8(3)
C9 C10 C11 113.4(2)
C9 C10 H10A 108.9
C11 C10 H10A 108.9
C9 C10 H10B 108.9
C11 C10 H10B 108.9
H10A C10 H10B 107.7
N2 C11 C16 112.2(2)
N2 C11 C10 107.7(2)
C16 C11 C10 112.7(2)
N2 C11 H11 108.0
C16 C11 H11 108.0
C10 C11 H11 108.0
N2 C12 C8 113.4(2)
N2 C12 H12A 108.9
C8 C12 H12A 108.9
N2 C12 H12B 108.9
C8 C12 H12B 108.9
H12A C12 H12B 107.7
N2 C13 C14 110.0(3)
N2 C13 H13A 109.7
C14 C13 H13A 109.7
N2 C13 H13B 109.7
C14 C13 H13B 109.7
H13A C13 H13B 108.2
C13 C14 C15 110.9(3)
C13 C14 H14A 109.5
C15 C14 H14A 109.5
C13 C14 H14B 109.5
C15 C14 H14B 109.5
H14A C14 H14B 108.1
C16 C15 C20 119.7(3)
C16 C15 C14 120.1(3)
C20 C15 C14 120.2(3)
C15 C16 C17 118.3(3)
C15 C16 C11 122.1(3)
C17 C16 C11 119.5(3)
C18 C17 C16 121.8(3)
C18 C17 H17 119.1
C16 C17 H17 119.1
C17 C18 O2 124.8(3)
C17 C18 C19 119.8(3)
O2 C18 C19 115.4(3)
O1 C19 C20 125.2(3)
O1 C19 C18 116.2(3)
C20 C19 C18 118.5(3)
C19 C20 C15 122.0(3)
C19 C20 H20 119.0
C15 C20 H20 119.0
O1 C21 H21A 109.5
O1 C21 H21B 109.5
H21A C21 H21B 109.5
O1 C21 H21C 109.5
H21A C21 H21C 109.5
H21B C21 H21C 109.5
O2 C22 H22A 109.5
O2 C22 H22B 109.5
H22A C22 H22B 109.5
O2 C22 H22C 109.5
H22A C22 H22C 109.5
H22B C22 H22C 109.5

loop_
_geom_bond_atom_site_label_1
_geom_bond_atom_site_label_2
_geom_bond_distance
Br1 C1 1.903(4)
C1 C2 1.361(5)
C1 C6 1.398(5)
N1 C9 1.321(4)
N1 C4 1.365(4)
O1 C19 1.366(4)
O1 C21 1.425(4)
O2 C18 1.377(4)
O2 C22 1.409(5)
C2 C3 1.405(5)
C2 H2 0.9300
N2 C12 1.451(4)
N2 C13 1.466(4)
N2 C11 1.472(4)
C6 C5 1.360(5)
C6 H6 0.9300
C5 C4 1.413(5)
C5 H5 0.9300
C4 C3 1.415(4)
C3 C7 1.410(5)
C7 C8 1.356(5)
C7 H7 0.9300
C8 C9 1.418(4)
C8 C12 1.510(4)
C9 C10 1.496(4)
C10 C11 1.530(4)
C10 H10A 0.9700
C10 H10B 0.9700
C11 C16 1.513(4)
C11 H11 0.9800
C12 H12A 0.9700
C12 H12B 0.9700
C13 C14 1.500(5)
C13 H13A 0.9700
C13 H13B 0.9700
C14 C15 1.511(4)
C14 H14A 0.9700
C14 H14B 0.9700
C15 C16 1.386(4)
C15 C20 1.392(4)
C16 C17 1.404(4)
C17 C18 1.374(4)
C17 H17 0.9300
C18 C19 1.400(5)
C19 C20 1.380(4)
C20 H20 0.9300
C21 H21A 0.9600
C21 H21B 0.9600
C21 H21C 0.9600
C22 H22A 0.9600
C22 H22B 0.9600
C22 H22C 0.9600

loop_
_geom_torsion_atom_site_label_1
_geom_torsion_atom_site_label_2
_geom_torsion_atom_site_label_3
_geom_torsion_atom_site_label_4
_geom_torsion
C6 C1 C2 C3 -0.1(5)
Br1 C1 C2 C3 -179.4(2)
C2 C1 C6 C5 0.1(6)
Br1 C1 C6 C5 179.4(3)
C1 C6 C5 C4 -0.6(5)
C9 N1 C4 C5 -179.5(3)
C9 N1 C4 C3 -0.2(4)
C6 C5 C4 N1 -179.5(3)
C6 C5 C4 C3 1.1(5)
C1 C2 C3 C7 -178.7(3)
C1 C2 C3 C4 0.6(5)
N1 C4 C3 C2 179.5(3)
C5 C4 C3 C2 -1.1(5)
N1 C4 C3 C7 -1.1(5)
C5 C4 C3 C7 178.3(3)
C2 C3 C7 C8 -179.5(3)
C4 C3 C7 C8 1.1(5)
C3 C7 C8 C9 0.0(5)
C3 C7 C8 C12 -177.0(3)
C4 N1 C9 C8 1.5(4)
C4 N1 C9 C10 -178.7(3)
C7 C8 C9 N1 -1.4(5)
C12 C8 C9 N1 175.7(3)
C7 C8 C9 C10 178.8(3)
C12 C8 C9 C10 -4.1(4)
N1 C9 C10 C11 -160.2(3)
C8 C9 C10 C11 19.6(4)
C12 N2 C11 C16 -167.4(3)
C13 N2 C11 C16 -45.6(3)
C12 N2 C11 C10 67.9(3)
C13 N2 C11 C10 -170.2(3)
C9 C10 C11 N2 -50.2(3)
C9 C10 C11 C16 -174.5(2)
C13 N2 C12 C8 -175.8(3)
C11 N2 C12 C8 -52.8(3)
C7 C8 C12 N2 -162.8(3)
C9 C8 C12 N2 20.2(4)
C12 N2 C13 C14 -170.2(3)
C11 N2 C13 C14 67.2(3)
N2 C13 C14 C15 -52.9(4)
C13 C14 C15 C16 21.5(4)
C13 C14 C15 C20 -157.5(3)
C20 C15 C16 C17 0.6(4)
C14 C15 C16 C17 -178.4(3)
C20 C15 C16 C11 176.8(3)
C14 C15 C16 C11 -2.3(4)
N2 C11 C16 C15 13.8(4)
C10 C11 C16 C15 135.6(3)
N2 C11 C16 C17 -170.1(3)
C10 C11 C16 C17 -48.3(4)
C15 C16 C17 C18 0.6(5)
C11 C16 C17 C18 -175.7(3)
C16 C17 C18 O2 177.6(3)
C16 C17 C18 C19 -1.5(5)
C22 O2 C18 C17 -10.3(5)
C22 O2 C18 C19 168.8(3)
C21 O1 C19 C20 13.5(5)
C21 O1 C19 C18 -165.0(3)
C17 C18 C19 O1 179.8(3)
O2 C18 C19 O1 0.6(4)
C17 C18 C19 C20 1.1(5)
O2 C18 C19 C20 -178.1(3)
O1 C19 C20 C15 -178.4(3)
C18 C19 C20 C15 0.1(5)
C16 C15 C20 C19 -0.9(5)
C14 C15 C20 C19 178.1(3)
